data_4345731
loop_
_publ_author_name
'Li, Ji-Kun'
'Dong, Jing'
'Wei, Chuan-Ping'
'Yang, Song'
'Chi, Ying-Nan'
'Xu, Yan-Qing'
'Hu, Chang-Wen'

_publ_section_title
;
 Controllable Synthesis of Lindqvist Alkoxopolyoxovanadate Clusters as
 Heterogeneous Catalysts for Sulfoxidation of Sulfides.
;
_journal_issue 10
_journal_name_full 'Inorganic chemistry'
_journal_page_first 5748
_journal_page_last 5756
_journal_paper_doi 10.1021/acs.inorgchem.7b00366
_journal_volume 56
_journal_year 2017
_chemical_formula_moiety 'C37 H53 Cu2 N6 O23 V6'
_chemical_formula_sum 'C37 H53 Cu2 N6 O23 V6'
_chemical_formula_weight 1382.57
_space_group_crystal_system monoclinic
_space_group_IT_number 15
_space_group_name_Hall '-C 2yc'
_space_group_name_H-M_alt 'C 1 2/c 1'
_symmetry_space_group_name_Hall '-C 2yc'
_symmetry_space_group_name_H-M 'C 1 2/c 1'
_atom_sites_solution_hydrogens geom
_atom_sites_solution_primary direct
_atom_sites_solution_secondary difmap
_audit_creation_method SHELXL-2014/7
_cell_angle_alpha 90
_cell_angle_beta 121.271(2)
_cell_angle_gamma 90
_cell_formula_units_Z 4
_cell_length_a 22.1519(6)
_cell_length_b 14.6490(6)
_cell_length_c 18.5252(6)
_cell_measurement_reflns_used 8982
_cell_measurement_temperature 296(2)
_cell_measurement_theta_max 26.17
_cell_measurement_theta_min 2.15
_cell_volume 5138.1(3)
_computing_cell_refinement 'Bruker SAINT'
_computing_data_collection 'Bruker APEX2'
_computing_data_reduction 'Bruker SAINT'
_computing_molecular_graphics 'Bruker SHELXTL'
_computing_publication_material 'Bruker SHELXTL'
_computing_structure_refinement 'SHELXL-2014/7 (Sheldrick, 2014)'
_computing_structure_solution 'SHELXS-2014/7 (Sheldrick, 2014)'
_diffrn_ambient_temperature 296(2)
_diffrn_measured_fraction_theta_full 1.000
_diffrn_measured_fraction_theta_max 1.000
_diffrn_measurement_device_type 'CCD area detector'
_diffrn_measurement_method 'phi and omega scans'
_diffrn_radiation_type MoK\a
_diffrn_radiation_wavelength 0.71073
_diffrn_reflns_av_R_equivalents 0.0244
_diffrn_reflns_av_unetI/netI 0.0176
_diffrn_reflns_Laue_measured_fraction_full 1.000
_diffrn_reflns_Laue_measured_fraction_max 1.000
_diffrn_reflns_limit_h_max 26
_diffrn_reflns_limit_h_min -26
_diffrn_reflns_limit_k_max 17
_diffrn_reflns_limit_k_min -17
_diffrn_reflns_limit_l_max 22
_diffrn_reflns_limit_l_min -22
_diffrn_reflns_number 24538
_diffrn_reflns_point_group_measured_fraction_full 1.000
_diffrn_reflns_point_group_measured_fraction_max 1.000
_diffrn_reflns_theta_full 25.050
_diffrn_reflns_theta_max 25.050
_diffrn_reflns_theta_min 1.758
_diffrn_source 'fine-focus sealed tube'
_exptl_absorpt_coefficient_mu 1.937
_exptl_absorpt_correction_T_max 0.7218
_exptl_absorpt_correction_T_min 0.6328
_exptl_absorpt_correction_type multi-scan
_exptl_absorpt_process_details sadabs
_exptl_crystal_colour brown
_exptl_crystal_density_diffrn 1.787
_exptl_crystal_density_method 'not measured'
_exptl_crystal_description block
_exptl_crystal_F_000 2788
_exptl_crystal_size_max 0.260
_exptl_crystal_size_mid 0.210
_exptl_crystal_size_min 0.180
_refine_diff_density_max 1.100
_refine_diff_density_min -0.805
_refine_diff_density_rms 0.103
_refine_ls_extinction_method none
_refine_ls_goodness_of_fit_ref 1.117
_refine_ls_hydrogen_treatment constr
_refine_ls_matrix_type full
_refine_ls_number_parameters 336
_refine_ls_number_reflns 4556
_refine_ls_number_restraints 4
_refine_ls_restrained_S_all 1.658
_refine_ls_R_factor_all 0.0635
_refine_ls_R_factor_gt 0.0540
_refine_ls_shift/su_max 0.001
_refine_ls_shift/su_mean 0.000
_refine_ls_structure_factor_coef Fsqd
_refine_ls_weighting_details 'w=1/[\s^2^(Fo^2^)+(0.0960P)^2^+22.0577P] where P=(Fo^2^+2Fc^2^)/3'
_refine_ls_weighting_scheme calc
_refine_ls_wR_factor_gt 0.1688
_refine_ls_wR_factor_ref 0.1773
_reflns_Friedel_coverage 0.000
_reflns_number_gt 3874
_reflns_number_total 4556
_reflns_threshold_expression 'I > 2\s(I)'
_cod_data_source_file ic7b00366_si_006.cif
_cod_data_source_block 1
_cod_depositor_comments 'Adding full bibliography for 4345729--4345733.cif.'
_cod_database_code 4345731
_shelx_shelxl_version_number 2014/7
_shelx_space_group_comment
;
The symmetry employed for this shelxl refinement is uniquely defined
by the following loop, which should always be used as a source of
symmetry information in preference to the above space-group names.
They are only intended as comments.
;
_shelx_estimated_absorpt_t_min 0.633
_shelx_estimated_absorpt_t_max 0.722

loop_
_space_group_symop_operation_xyz
'x, y, z'
'-x, y, -z+1/2'
'x+1/2, y+1/2, z'
'-x+1/2, y+1/2, -z+1/2'
'-x, -y, -z'
'x, -y, z-1/2'
'-x+1/2, -y+1/2, -z'
'x+1/2, -y+1/2, z-1/2'

loop_
_atom_site_label
_atom_site_type_symbol
_atom_site_fract_x
_atom_site_fract_y
_atom_site_fract_z
_atom_site_U_iso_or_equiv
_atom_site_adp_type
_atom_site_occupancy
_atom_site_site_symmetry_order
_atom_site_calc_flag
_atom_site_refinement_flags_posn
_atom_site_refinement_flags_adp
_atom_site_refinement_flags_occupancy
Cu1 Cu 0.22334(3) 0.37344(5) 0.39738(4) 0.0485(2) Uani 1 1 d . . .
V1 V 0.08132(5) 0.57520(7) 0.31121(6) 0.0527(3) Uani 1 1 d D . .
V2 V 0.01468(5) 0.69554(6) 0.13996(6) 0.0449(3) Uani 1 1 d . . .
V3 V 0.08442(5) 0.79230(7) 0.31294(7) 0.0550(3) Uani 1 1 d . . .
O1 O 0.1522(2) 0.2932(3) 0.3912(3) 0.0571(10) Uani 1 1 d . . .
O2 O 0.2613(2) 0.3999(3) 0.5146(2) 0.0568(10) Uani 1 1 d . . .
O3 O 0.1418(2) 0.4996(3) 0.3567(3) 0.0680(12) Uani 1 1 d . . .
O4 O 0.0000 0.5023(3) 0.2500 0.0500(12) Uani 1 2 d S T P
O5 O 0.0000 0.6846(3) 0.2500 0.0321(9) Uani 1 2 d DS T P
O6 O 0.05464(19) 0.5936(3) 0.3982(2) 0.0458(8) Uani 1 1 d D . .
O7 O 0.08324(18) 0.5951(3) 0.2076(2) 0.0480(9) Uani 1 1 d D . .
O8 O 0.14090(18) 0.6869(3) 0.3597(2) 0.0537(10) Uani 1 1 d D . .
O9 O 0.0281(2) 0.6918(4) 0.0628(3) 0.0710(13) Uani 1 1 d . . .
O10 O 0.08508(19) 0.7751(3) 0.2153(2) 0.0553(10) Uani 1 1 d . . .
O11 O -0.0552(2) 0.7753(3) 0.1067(2) 0.0549(10) Uani 1 1 d . . .
O12 O 0.1439(3) 0.8694(4) 0.3595(4) 0.0910(17) Uani 1 1 d . . .
O13 O 0.0000 0.8668(4) 0.2500 0.0731(18) Uani 1 2 d S T P
N1 N 0.3034(2) 0.4449(3) 0.4044(3) 0.0480(10) Uani 1 1 d . . .
N2 N 0.1919(2) 0.3429(4) 0.2780(3) 0.0537(11) Uani 1 1 d . . .
N3 N 0.3091(2) 0.3476(3) 0.3075(3) 0.0490(11) Uani 1 1 d . . .
H3 H 0.3388 0.3104 0.3069 0.059 Uiso 1 1 calc R U .
C1 C 0.3314(4) 0.5165(5) 0.4583(4) 0.0711(18) Uani 1 1 d . . .
H1 H 0.3100 0.5345 0.4878 0.085 Uiso 1 1 calc R U .
C2 C 0.3893(5) 0.5632(5) 0.4713(5) 0.092(3) Uani 1 1 d . . .
H2 H 0.4066 0.6126 0.5082 0.110 Uiso 1 1 calc R U .
C3 C 0.4217(5) 0.5356(6) 0.4286(6) 0.098(3) Uani 1 1 d . . .
H3A H 0.4616 0.5660 0.4366 0.118 Uiso 1 1 calc R U .
C4 C 0.3949(4) 0.4630(5) 0.3744(5) 0.0735(19) Uani 1 1 d . . .
H4 H 0.4165 0.4436 0.3454 0.088 Uiso 1 1 calc R U .
C5 C 0.3352(3) 0.4186(4) 0.3630(3) 0.0441(11) Uani 1 1 d . . .
C6 C 0.2374(3) 0.3313(4) 0.2517(4) 0.0511(13) Uani 1 1 d . . .
C7 C 0.2145(4) 0.3020(5) 0.1693(4) 0.075(2) Uani 1 1 d . . .
H7 H 0.2470 0.2904 0.1530 0.090 Uiso 1 1 calc R U .
C8 C 0.1434(4) 0.2909(7) 0.1131(5) 0.093(3) Uani 1 1 d . . .
H8 H 0.1272 0.2710 0.0583 0.111 Uiso 1 1 calc R U .
C9 C 0.0957(4) 0.3095(7) 0.1389(5) 0.098(3) Uani 1 1 d . . .
H9 H 0.0472 0.3056 0.1012 0.118 Uiso 1 1 calc R U .
C10 C 0.1221(4) 0.3336(6) 0.2210(4) 0.079(2) Uani 1 1 d . . .
H10 H 0.0905 0.3442 0.2389 0.094 Uiso 1 1 calc R U .
C11 C 0.0819(4) 0.2117(6) 0.4286(5) 0.080(2) Uani 1 1 d . . .
H11A H 0.0770 0.2016 0.4765 0.120 Uiso 1 1 calc R U .
H11B H 0.0391 0.2378 0.3834 0.120 Uiso 1 1 calc R U .
H11C H 0.0910 0.1547 0.4105 0.120 Uiso 1 1 calc R U .
C12 C 0.1424(3) 0.2762(4) 0.4527(4) 0.0549(14) Uani 1 1 d . . .
C13 C 0.1816(3) 0.3104(4) 0.5330(4) 0.0618(16) Uani 1 1 d . . .
H13 H 0.1696 0.2927 0.5722 0.074 Uiso 1 1 calc R U .
C14 C 0.2376(4) 0.3692(4) 0.5595(4) 0.0592(16) Uani 1 1 d . . .
C15 C 0.2800(5) 0.4029(6) 0.6512(4) 0.087(2) Uani 1 1 d . . .
H15A H 0.2600 0.3780 0.6823 0.131 Uiso 1 1 calc R U .
H15B H 0.3282 0.3835 0.6767 0.131 Uiso 1 1 calc R U .
H15C H 0.2782 0.4684 0.6522 0.131 Uiso 1 1 calc R U .
C16 C 0.0533(5) 0.5184(5) 0.4436(5) 0.087(2) Uani 1 1 d . . .
H16A H 0.0914 0.4779 0.4553 0.130 Uiso 1 1 calc R U .
H16B H 0.0584 0.5387 0.4957 0.130 Uiso 1 1 calc R U .
H16C H 0.0091 0.4869 0.4109 0.130 Uiso 1 1 calc R U .
C17 C 0.1481(4) 0.5841(6) 0.2101(5) 0.079(2) Uani 1 1 d . . .
H17A H 0.1407 0.5960 0.1551 0.119 Uiso 1 1 calc R U .
H17B H 0.1823 0.6262 0.2501 0.119 Uiso 1 1 calc R U .
H17C H 0.1649 0.5228 0.2267 0.119 Uiso 1 1 calc R U .
C18 C 0.1953(6) 0.6839(10) 0.4449(7) 0.144(5) Uani 1 1 d . . .
H18A H 0.2181 0.6253 0.4572 0.216 Uiso 1 1 calc R U .
H18B H 0.2292 0.7309 0.4557 0.216 Uiso 1 1 calc R U .
H18C H 0.1759 0.6933 0.4801 0.216 Uiso 1 1 calc R U .
C19 C 0.0000 0.9686(13) 0.2500 0.189(10) Uani 1 2 d S T P
H19A H 0.0475 0.9904 0.2854 0.283 Uiso 0.5 1 calc R U P
H19B H -0.0187 0.9904 0.1934 0.283 Uiso 0.5 1 calc R U P
H19C H -0.0287 0.9904 0.2712 0.283 Uiso 0.5 1 calc R U P

loop_
_atom_site_aniso_label
_atom_site_aniso_U_11
_atom_site_aniso_U_22
_atom_site_aniso_U_33
_atom_site_aniso_U_23
_atom_site_aniso_U_13
_atom_site_aniso_U_12
Cu1 0.0475(4) 0.0578(4) 0.0473(4) 0.0003(3) 0.0295(3) 0.0065(3)
V1 0.0644(6) 0.0566(6) 0.0553(6) 0.0198(4) 0.0439(5) 0.0295(5)
V2 0.0441(5) 0.0591(6) 0.0409(5) 0.0092(4) 0.0286(4) -0.0045(4)
V3 0.0506(6) 0.0491(6) 0.0624(6) -0.0076(4) 0.0275(5) -0.0165(4)
O1 0.051(2) 0.066(3) 0.059(2) 0.007(2) 0.032(2) 0.0067(19)
O2 0.066(3) 0.061(2) 0.052(2) 0.0012(19) 0.036(2) 0.006(2)
O3 0.078(3) 0.071(3) 0.073(3) 0.025(2) 0.051(2) 0.038(2)
O4 0.070(3) 0.039(3) 0.060(3) 0.000 0.048(3) 0.000
O5 0.032(2) 0.035(2) 0.036(2) 0.000 0.0223(19) 0.000
O6 0.048(2) 0.057(2) 0.0405(18) 0.0116(16) 0.0286(16) 0.0139(17)
O7 0.0432(19) 0.064(2) 0.053(2) 0.0053(18) 0.0364(17) 0.0085(17)
O8 0.0336(18) 0.084(3) 0.0413(19) 0.0049(18) 0.0178(16) 0.0089(18)
O9 0.063(3) 0.113(4) 0.051(2) 0.016(2) 0.040(2) -0.005(2)
O10 0.045(2) 0.063(2) 0.063(2) 0.0089(19) 0.0313(18) -0.0130(18)
O11 0.046(2) 0.061(2) 0.055(2) 0.0235(19) 0.0240(18) 0.0073(18)
O12 0.083(3) 0.085(4) 0.097(4) -0.028(3) 0.042(3) -0.045(3)
O13 0.083(5) 0.040(3) 0.089(5) 0.000 0.040(4) 0.000
N1 0.053(3) 0.044(2) 0.050(2) -0.010(2) 0.029(2) 0.000(2)
N2 0.043(2) 0.072(3) 0.046(2) -0.008(2) 0.024(2) -0.005(2)
N3 0.043(2) 0.055(3) 0.055(3) -0.014(2) 0.030(2) 0.004(2)
C1 0.101(5) 0.059(4) 0.070(4) -0.020(3) 0.055(4) -0.008(4)
C2 0.120(7) 0.069(5) 0.091(6) -0.035(4) 0.058(5) -0.036(5)
C3 0.096(6) 0.109(7) 0.099(6) -0.039(5) 0.058(5) -0.052(5)
C4 0.071(4) 0.082(5) 0.081(5) -0.026(4) 0.049(4) -0.025(4)
C5 0.045(3) 0.046(3) 0.044(3) -0.005(2) 0.025(2) -0.002(2)
C6 0.052(3) 0.055(3) 0.050(3) -0.010(3) 0.029(3) -0.006(3)
C7 0.077(5) 0.095(5) 0.060(4) -0.028(4) 0.041(4) -0.017(4)
C8 0.087(5) 0.131(7) 0.054(4) -0.029(4) 0.031(4) -0.029(5)
C9 0.064(5) 0.153(9) 0.063(5) -0.017(5) 0.022(4) -0.039(5)
C10 0.051(4) 0.125(6) 0.057(4) -0.009(4) 0.026(3) -0.020(4)
C11 0.063(4) 0.094(5) 0.094(5) 0.014(4) 0.048(4) 0.005(4)
C12 0.049(3) 0.054(3) 0.076(4) 0.018(3) 0.042(3) 0.019(3)
C13 0.068(4) 0.070(4) 0.067(4) 0.010(3) 0.048(3) 0.018(3)
C14 0.071(4) 0.063(4) 0.059(4) 0.005(3) 0.044(3) 0.021(3)
C15 0.101(6) 0.112(6) 0.061(4) -0.014(4) 0.051(4) -0.007(5)
C16 0.122(7) 0.085(5) 0.085(5) 0.038(4) 0.077(5) 0.029(5)
C17 0.076(5) 0.099(5) 0.094(5) 0.015(4) 0.067(4) 0.020(4)
C18 0.093(7) 0.220(15) 0.098(7) 0.004(8) 0.035(6) 0.025(8)
C19 0.140(16) 0.122(14) 0.34(3) 0.000 0.15(2) 0.000

loop_
_atom_type_symbol
_atom_type_description
_atom_type_scat_dispersion_real
_atom_type_scat_dispersion_imag
_atom_type_scat_source
C C 0.0033 0.0016 'International Tables Vol C Tables 4.2.6.8 and 6.1.1.4'
H H 0.0000 0.0000 'International Tables Vol C Tables 4.2.6.8 and 6.1.1.4'
N N 0.0061 0.0033 'International Tables Vol C Tables 4.2.6.8 and 6.1.1.4'
O O 0.0106 0.0060 'International Tables Vol C Tables 4.2.6.8 and 6.1.1.4'
V V 0.3005 0.5294 'International Tables Vol C Tables 4.2.6.8 and 6.1.1.4'
Cu Cu 0.3201 1.2651 'International Tables Vol C Tables 4.2.6.8 and 6.1.1.4'

loop_
_geom_angle_atom_site_label_1
_geom_angle_atom_site_label_2
_geom_angle_atom_site_label_3
_geom_angle
_geom_angle_site_symmetry_1
_geom_angle_site_symmetry_3
O2 Cu1 O1 93.17(18) . .
O2 Cu1 N2 175.26(18) . .
O1 Cu1 N2 89.61(19) . .
O2 Cu1 N1 88.18(18) . .
O1 Cu1 N1 173.73(17) . .
N2 Cu1 N1 88.66(19) . .
O2 Cu1 O3 90.90(16) . .
O1 Cu1 O3 89.54(17) . .
N2 Cu1 O3 92.97(18) . .
N1 Cu1 O3 96.56(17) . .
O3 V1 O4 101.6(2) . .
O3 V1 O7 100.43(18) . .
O4 V1 O7 89.70(12) . .
O3 V1 O8 98.8(2) . .
O4 V1 O8 159.46(17) . .
O7 V1 O8 88.47(16) . .
O3 V1 O6 100.66(18) . .
O4 V1 O6 88.37(12) . .
O7 V1 O6 158.78(15) . .
O8 V1 O6 86.00(16) . .
O3 V1 O5 177.9(2) . .
O4 V1 O5 80.45(15) . .
O7 V1 O5 79.53(11) . .
O8 V1 O5 79.11(13) . .
O6 V1 O5 79.31(10) . .
O3 V1 V1 136.17(19) . 2
O4 V1 V1 34.54(13) . 2
O7 V1 V1 83.78(11) . 2
O8 V1 V1 124.99(11) . 2
O6 V1 V1 82.68(11) . 2
O5 V1 V1 45.91(8) . 2
O9 V2 O11 104.2(2) . .
O9 V2 O10 102.6(2) . .
O11 V2 O10 95.06(19) . .
O9 V2 O6 97.1(2) . 2
O11 V2 O6 89.84(18) . 2
O10 V2 O6 157.86(15) . 2
O9 V2 O7 95.8(2) . .
O11 V2 O7 159.34(16) . .
O10 V2 O7 85.63(18) . .
O6 V2 O7 82.33(16) 2 .
O9 V2 O5 173.6(2) . .
O11 V2 O5 81.36(14) . .
O10 V2 O5 79.83(13) . .
O6 V2 O5 79.59(12) 2 .
O7 V2 O5 78.44(12) . .
O9 V2 V3 135.72(18) . .
O11 V2 V3 86.24(14) . .
O10 V2 V3 33.16(12) . .
O6 V2 V3 126.28(10) 2 .
O7 V2 V3 83.13(11) . .
O5 V2 V3 46.84(8) . .
O9 V2 V3 138.86(18) . 2
O11 V2 V3 34.70(12) . 2
O10 V2 V3 86.73(13) . 2
O6 V2 V3 85.10(11) 2 2
O7 V2 V3 125.07(9) . 2
O5 V2 V3 46.69(8) . 2
V3 V2 V3 62.80(4) . 2
O12 V3 O10 101.7(2) . .
O12 V3 O8 99.5(3) . .
O10 V3 O8 89.84(18) . .
O12 V3 O11 100.8(2) . 2
O10 V3 O11 157.52(17) . 2
O8 V3 O11 87.04(17) . 2
O12 V3 O13 101.1(3) . .
O10 V3 O13 89.04(13) . .
O8 V3 O13 159.14(19) . .
O11 V3 O13 86.08(13) 2 .
O12 V3 O5 178.5(2) . .
O10 V3 O5 79.80(12) . .
O8 V3 O5 80.75(14) . .
O11 V3 O5 77.72(11) 2 .
O13 V3 O5 78.56(16) . .
O12 V3 V2 135.3(2) . .
O10 V3 V2 33.78(11) . .
O8 V3 V2 87.46(12) . .
O11 V3 V2 123.77(12) 2 .
O13 V3 V2 80.10(10) . .
O5 V3 V2 46.19(2) . .
O12 V3 V2 132.5(2) . 2
O10 V3 V2 125.82(12) . 2
O8 V3 V2 83.95(12) . 2
O11 V3 V2 31.70(11) 2 2
O13 V3 V2 79.88(10) . 2
O5 V3 V2 46.05(2) . 2
V2 V3 V2 92.08(3) . 2
C12 O1 Cu1 125.1(4) . .
C14 O2 Cu1 125.5(4) . .
V1 O3 Cu1 168.6(3) . .
V1 O4 V1 110.9(3) 2 .
V1 O5 V1 88.18(15) 2 .
V1 O5 V2 92.83(8) 2 .
V1 O5 V2 93.09(8) . .
V1 O5 V2 93.09(8) 2 2
V1 O5 V2 92.83(8) . 2
V2 O5 V2 171.8(2) . 2
V1 O5 V3 178.48(14) 2 .
V1 O5 V3 90.33(4) . .
V2 O5 V3 86.97(8) . .
V2 O5 V3 87.27(8) 2 .
V1 O5 V3 90.33(4) 2 2
V1 O5 V3 178.48(14) . 2
V2 O5 V3 87.27(8) . 2
V2 O5 V3 86.96(8) 2 2
V3 O5 V3 91.16(15) . 2
C16 O6 V2 123.5(4) . 2
C16 O6 V1 119.1(4) . .
V2 O6 V1 108.10(15) 2 .
C17 O7 V1 119.1(4) . .
C17 O7 V2 121.6(4) . .
V1 O7 V2 108.92(15) . .
C18 O8 V3 121.2(6) . .
C18 O8 V1 117.4(7) . .
V3 O8 V1 109.71(17) . .
V3 O10 V2 113.07(18) . .
V2 O11 V3 113.59(19) . 2
C19 O13 V3 124.14(14) . 2
C19 O13 V3 124.14(14) . .
V3 O13 V3 111.7(3) 2 .
C5 N1 C1 117.8(5) . .
C5 N1 Cu1 121.6(3) . .
C1 N1 Cu1 120.2(4) . .
C6 N2 C10 118.3(5) . .
C6 N2 Cu1 122.5(4) . .
C10 N2 Cu1 119.2(4) . .
C5 N3 C6 124.4(4) . .
C5 N3 H3 117.8 . .
C6 N3 H3 117.8 . .
N1 C1 C2 123.3(6) . .
N1 C1 H1 118.3 . .
C2 C1 H1 118.3 . .
C1 C2 C3 118.3(7) . .
C1 C2 H2 120.8 . .
C3 C2 H2 120.8 . .
C4 C3 C2 119.5(7) . .
C4 C3 H3A 120.2 . .
C2 C3 H3A 120.2 . .
C3 C4 C5 119.5(7) . .
C3 C4 H4 120.3 . .
C5 C4 H4 120.3 . .
N1 C5 N3 120.5(5) . .
N1 C5 C4 121.5(5) . .
N3 C5 C4 118.0(5) . .
N2 C6 N3 119.4(5) . .
N2 C6 C7 121.4(6) . .
N3 C6 C7 119.2(5) . .
C8 C7 C6 119.0(7) . .
C8 C7 H7 120.5 . .
C6 C7 H7 120.5 . .
C7 C8 C9 119.5(7) . .
C7 C8 H8 120.3 . .
C9 C8 H8 120.3 . .
C10 C9 C8 118.1(7) . .
C10 C9 H9 121.0 . .
C8 C9 H9 121.0 . .
N2 C10 C9 123.5(7) . .
N2 C10 H10 118.2 . .
C9 C10 H10 118.2 . .
C12 C11 H11A 109.5 . .
C12 C11 H11B 109.5 . .
H11A C11 H11B 109.5 . .
C12 C11 H11C 109.5 . .
H11A C11 H11C 109.5 . .
H11B C11 H11C 109.5 . .
O1 C12 C13 125.8(6) . .
O1 C12 C11 113.1(6) . .
C13 C12 C11 121.1(6) . .
C12 C13 C14 124.2(6) . .
C12 C13 H13 117.9 . .
C14 C13 H13 117.9 . .
O2 C14 C13 126.2(6) . .
O2 C14 C15 112.8(6) . .
C13 C14 C15 121.1(6) . .
C14 C15 H15A 109.5 . .
C14 C15 H15B 109.5 . .
H15A C15 H15B 109.5 . .
C14 C15 H15C 109.5 . .
H15A C15 H15C 109.5 . .
H15B C15 H15C 109.5 . .
O6 C16 H16A 109.5 . .
O6 C16 H16B 109.5 . .
H16A C16 H16B 109.5 . .
O6 C16 H16C 109.5 . .
H16A C16 H16C 109.5 . .
H16B C16 H16C 109.5 . .
O7 C17 H17A 109.5 . .
O7 C17 H17B 109.5 . .
H17A C17 H17B 109.5 . .
O7 C17 H17C 109.5 . .
H17A C17 H17C 109.5 . .
H17B C17 H17C 109.5 . .
O8 C18 H18A 109.5 . .
O8 C18 H18B 109.5 . .
H18A C18 H18B 109.5 . .
O8 C18 H18C 109.5 . .
H18A C18 H18C 109.5 . .
H18B C18 H18C 109.5 . .
O13 C19 H19A 109.5 . .
O13 C19 H19B 109.5 . .
H19A C19 H19B 109.5 . .
O13 C19 H19C 109.5 . .
H19A C19 H19C 109.5 . .
H19B C19 H19C 109.5 . .

loop_
_geom_bond_atom_site_label_1
_geom_bond_atom_site_label_2
_geom_bond_distance
_geom_bond_site_symmetry_2
Cu1 O2 1.918(4) .
Cu1 O1 1.921(4) .
Cu1 N2 1.994(5) .
Cu1 N1 2.004(5) .
Cu1 O3 2.415(4) .
V1 O3 1.600(4) .
V1 O4 1.885(3) .
V1 O7 1.963(3) .
V1 O8 1.999(4) .
V1 O6 2.003(3) .
V1 O5 2.231(3) .
V1 V1 3.105(2) 2
V2 O9 1.605(4) .
V2 O11 1.775(4) .
V2 O10 1.865(4) .
V2 O6 1.990(4) 2
V2 O7 2.017(4) .
V2 O5 2.2305(9) .
V2 V3 3.0863(14) .
V2 V3 3.0950(13) 2
V3 O12 1.604(5) .
V3 O10 1.835(4) .
V3 O8 1.891(4) .
V3 O11 1.923(4) 2
V3 O13 1.946(3) .
V3 O5 2.254(3) .
V3 V2 3.0949(13) 2
O1 C12 1.291(7) .
O2 C14 1.273(7) .
O4 V1 1.885(3) 2
O5 V1 2.231(3) 2
O5 V2 2.2305(9) 2
O5 V3 2.255(3) 2
O6 C16 1.395(7) .
O6 V2 1.990(4) 2
O7 C17 1.422(7) .
O8 C18 1.405(11) .
O11 V3 1.923(4) 2
O13 C19 1.490(19) .
O13 V3 1.946(3) 2
N1 C5 1.339(6) .
N1 C1 1.356(8) .
N2 C6 1.338(7) .
N2 C10 1.352(8) .
N3 C5 1.362(7) .
N3 C6 1.395(7) .
N3 H3 0.8600 .
C1 C2 1.361(11) .
C1 H1 0.9300 .
C2 C3 1.376(11) .
C2 H2 0.9300 .
C3 C4 1.368(10) .
C3 H3A 0.9300 .
C4 C5 1.388(8) .
C4 H4 0.9300 .
C6 C7 1.402(8) .
C7 C8 1.376(10) .
C7 H7 0.9300 .
C8 C9 1.394(12) .
C8 H8 0.9300 .
C9 C10 1.363(10) .
C9 H9 0.9300 .
C10 H10 0.9300 .
C11 C12 1.505(9) .
C11 H11A 0.9600 .
C11 H11B 0.9600 .
C11 H11C 0.9600 .
C12 C13 1.371(9) .
C13 C14 1.374(9) .
C13 H13 0.9300 .
C14 C15 1.536(9) .
C15 H15A 0.9600 .
C15 H15B 0.9600 .
C15 H15C 0.9600 .
C16 H16A 0.9600 .
C16 H16B 0.9600 .
C16 H16C 0.9600 .
C17 H17A 0.9600 .
C17 H17B 0.9600 .
C17 H17C 0.9600 .
C18 H18A 0.9600 .
C18 H18B 0.9600 .
C18 H18C 0.9600 .
C19 H19A 0.9600 .
C19 H19B 0.9600 .
C19 H19C 0.9600 .

loop_
_geom_hbond_atom_site_label_D
_geom_hbond_atom_site_label_H
_geom_hbond_atom_site_label_A
_geom_hbond_distance_DH
_geom_hbond_distance_HA
_geom_hbond_distance_DA
_geom_hbond_angle_DHA
_geom_hbond_site_symmetry_A
N3 H3 O10 0.86 2.00 2.798(5) 154.2 4_545

loop_
_geom_torsion_atom_site_label_1
_geom_torsion_atom_site_label_2
_geom_torsion_atom_site_label_3
_geom_torsion_atom_site_label_4
_geom_torsion
_geom_torsion_site_symmetry_1
_geom_torsion_site_symmetry_4
O4 V1 O3 Cu1 52.9(15) . .
O7 V1 O3 Cu1 -38.9(15) . .
O8 V1 O3 Cu1 -129.0(14) . .
O6 V1 O3 Cu1 143.5(14) . .
V1 V1 O3 Cu1 53.0(15) 2 .
O3 V1 O4 V1 179.98(16) . 2
O7 V1 O4 V1 -79.43(11) . 2
O8 V1 O4 V1 5.4(3) . 2
O6 V1 O4 V1 79.44(10) . 2
O5 V1 O4 V1 0.0 . 2
O12 V3 O8 C18 39.2(7) . .
O10 V3 O8 C18 141.0(7) . .
O11 V3 O8 C18 -61.3(7) 2 .
O13 V3 O8 C18 -132.2(7) . .
O5 V3 O8 C18 -139.3(7) . .
V2 V3 O8 C18 174.7(7) . .
V2 V3 O8 C18 -93.0(7) 2 .
O12 V3 O8 V1 -178.8(3) . .
O10 V3 O8 V1 -76.93(19) . .
O11 V3 O8 V1 80.79(19) 2 .
O13 V3 O8 V1 9.9(5) . .
O5 V3 O8 V1 2.76(14) . .
V2 V3 O8 V1 -43.23(16) . .
V2 V3 O8 V1 49.14(15) 2 .
O12 V3 O10 V2 -174.6(3) . .
O8 V3 O10 V2 85.7(2) . .
O11 V3 O10 V2 3.8(6) 2 .
O13 V3 O10 V2 -73.5(2) . .
O5 V3 O10 V2 5.05(19) . .
V2 V3 O10 V2 3.3(3) 2 .
O9 V2 O10 V3 -179.1(2) . .
O11 V2 O10 V3 75.2(2) . .
O6 V2 O10 V3 -27.0(6) 2 .
O7 V2 O10 V3 -84.1(2) . .
O5 V2 O10 V3 -5.1(2) . .
V3 V2 O10 V3 41.44(19) 2 .
O9 V2 O11 V3 178.9(2) . 2
O10 V2 O11 V3 -76.8(2) . 2
O6 V2 O11 V3 81.6(2) 2 2
O7 V2 O11 V3 14.3(7) . 2
O5 V2 O11 V3 2.09(19) . 2
V3 V2 O11 V3 -44.80(19) . 2
C5 N1 C1 C2 0.9(11) . .
Cu1 N1 C1 C2 174.5(6) . .
N1 C1 C2 C3 -1.0(14) . .
C1 C2 C3 C4 0.4(15) . .
C2 C3 C4 C5 0.3(14) . .
C1 N1 C5 N3 -179.5(5) . .
Cu1 N1 C5 N3 7.1(7) . .
C1 N1 C5 C4 -0.1(9) . .
Cu1 N1 C5 C4 -173.6(5) . .
C6 N3 C5 N1 39.5(8) . .
C6 N3 C5 C4 -139.8(6) . .
C3 C4 C5 N1 -0.4(11) . .
C3 C4 C5 N3 178.9(7) . .
C10 N2 C6 N3 174.9(6) . .
Cu1 N2 C6 N3 -5.1(8) . .
C10 N2 C6 C7 -5.7(10) . .
Cu1 N2 C6 C7 174.3(5) . .
C5 N3 C6 N2 -40.8(8) . .
C5 N3 C6 C7 139.9(6) . .
N2 C6 C7 C8 4.2(11) . .
N3 C6 C7 C8 -176.4(7) . .
C6 C7 C8 C9 0.5(13) . .
C7 C8 C9 C10 -3.5(15) . .
C6 N2 C10 C9 2.6(12) . .
Cu1 N2 C10 C9 -177.4(7) . .
C8 C9 C10 N2 2.0(15) . .
Cu1 O1 C12 C13 -1.6(8) . .
Cu1 O1 C12 C11 179.1(4) . .
O1 C12 C13 C14 0.5(10) . .
C11 C12 C13 C14 179.8(6) . .
Cu1 O2 C14 C13 1.4(9) . .
Cu1 O2 C14 C15 179.7(4) . .
C12 C13 C14 O2 -0.4(10) . .
C12 C13 C14 C15 -178.6(6) . .
